data_2205809
loop_
_publ_author_name
'Gao, Shan'
'Huo, Li-Hua'
'Liu, Ji-Wei'
'Zhao, Hui'

_publ_section_title
;
 Catena-poly[aqua(2,2'-bipyridine)copper(II)-\m-benzene-1,4-dioxyacetato]
;
_journal_issue 5
_journal_name_full 'Acta Crystallographica Section E'
_journal_page_first m895
_journal_page_last m897
_journal_paper_doi 10.1107/S1600536805011372
_journal_volume 61
_journal_year 2005
_chemical_formula_iupac '[Cu (C10 H8 O6) (C10 H8 N2) (H2 O)]'
_chemical_formula_moiety 'C20 H18 Cu N2 O7'
_chemical_formula_sum 'C20 H18 Cu N2 O7'
_chemical_formula_weight 461.91
_chemical_name_systematic
;
 Catena-poly[aqua(2,2'-bipyridine)copper(II)-\m-benzene-1,4-dioxyacetato]
;
_space_group_IT_number 19
_symmetry_cell_setting orthorhombic
_symmetry_space_group_name_Hall 'P 2ac 2ab'
_symmetry_space_group_name_H-M 'P 21 21 21'
_atom_sites_solution_hydrogens geom
_atom_sites_solution_primary direct
_atom_sites_solution_secondary difmap
_cell_angle_alpha 90.00
_cell_angle_beta 90.00
_cell_angle_gamma 90.00
_cell_formula_units_Z 4
_cell_length_a 6.9836(14)
_cell_length_b 15.597(3)
_cell_length_c 17.506(4)
_cell_measurement_reflns_used 15032
_cell_measurement_temperature 296(2)
_cell_measurement_theta_max 27.5
_cell_measurement_theta_min 3.2
_cell_volume 1906.8(7)
_computing_cell_refinement RAPID-AUTO
_computing_data_collection 'RAPID-AUTO (Rigaku Corporation, 1998)'
_computing_data_reduction 'CrystalStructure (Rigaku/MSC, 2002)'
_computing_molecular_graphics 'ORTEPII (Johnson, 1976)'
_computing_publication_material SHELXL97
_computing_structure_refinement 'SHELXL97 (Sheldrick, 1997)'
_computing_structure_solution 'SHELXS97 (Sheldrick, 1997)'
_diffrn_ambient_temperature 296(2)
_diffrn_detector_area_resol_mean 10
_diffrn_measured_fraction_theta_full 0.99
_diffrn_measured_fraction_theta_max 0.99
_diffrn_measurement_device_type 'Rigaku R-AXIS RAPID'
_diffrn_measurement_method '\w scans'
_diffrn_radiation_monochromator graphite
_diffrn_radiation_source 'fine-focus sealed tube'
_diffrn_radiation_type MoK\a
_diffrn_radiation_wavelength 0.71073
_diffrn_reflns_av_R_equivalents 0.0687
_diffrn_reflns_av_sigmaI/netI 0.0674
_diffrn_reflns_limit_h_max 9
_diffrn_reflns_limit_h_min -9
_diffrn_reflns_limit_k_max 20
_diffrn_reflns_limit_k_min -19
_diffrn_reflns_limit_l_max 22
_diffrn_reflns_limit_l_min -22
_diffrn_reflns_number 16530
_diffrn_reflns_theta_full 27.5
_diffrn_reflns_theta_max 27.5
_diffrn_reflns_theta_min 3.1
_diffrn_standards_number 0
_exptl_absorpt_coefficient_mu 1.193
_exptl_absorpt_correction_T_max 0.814
_exptl_absorpt_correction_T_min 0.660
_exptl_absorpt_correction_type multi-scan
_exptl_absorpt_process_details '(ABSCOR; Higashi, 1995)'
_exptl_crystal_colour blue
_exptl_crystal_density_diffrn 1.609
_exptl_crystal_density_method 'not measured'
_exptl_crystal_description prism
_exptl_crystal_F_000 948
_exptl_crystal_size_max 0.38
_exptl_crystal_size_mid 0.26
_exptl_crystal_size_min 0.18
_refine_diff_density_max 0.59
_refine_diff_density_min -0.33
_refine_ls_abs_structure_details 'Flack (1983). 1832 Friedel pairs'
_refine_ls_abs_structure_Flack 0.02(2)
_refine_ls_extinction_method none
_refine_ls_goodness_of_fit_ref 1.03
_refine_ls_hydrogen_treatment mixed
_refine_ls_matrix_type full
_refine_ls_number_parameters 277
_refine_ls_number_reflns 4319
_refine_ls_number_restraints 3
_refine_ls_restrained_S_all 1.03
_refine_ls_R_factor_all 0.098
_refine_ls_R_factor_gt 0.058
_refine_ls_shift/su_max <0.001
_refine_ls_shift/su_mean <0.001
_refine_ls_structure_factor_coef Fsqd
_refine_ls_weighting_details 'w=1/[\s^2^(Fo^2^)+(0.0296P)^2^+0.4933P] where P=(Fo^2^+2Fc^2^)/3'
_refine_ls_weighting_scheme calc
_refine_ls_wR_factor_gt 0.078
_refine_ls_wR_factor_ref 0.086
_reflns_number_gt 3071
_reflns_number_total 4319
_reflns_threshold_expression I>2\s(I)
_cod_data_source_file sj6070.cif
_cod_data_source_block I
_cod_depositor_comments
;
The following automatic conversions were performed:
'_symmetry_cell_setting' value 'Orthorhombic' changed to 'orthorhombic'
according to '/home/saulius/struct/CIF-dictionaries/cif_core.dic'
dictionary named 'cif_core.dic' version 2.4.1 from
2010-06-29.

'_exptl_absorpt_correction_type' value 'Multi-scan' changed
to 'multi-scan' according to
'/home/saulius/struct/CIF-dictionaries/cif_core.dic' dictionary named
'cif_core.dic' version 2.4.1 from 2010-06-29.

Automatic conversion script
Id: cif_fix_enum 1527 2010-12-29 10:47:43Z saulius 

The following automatic conversions were performed:

'_symmetry_cell_setting' value 'Orthorhombic' changed to
'orthorhombic' according to
/home/saulius/struct/CIF-dictionaries/cif_core.dic dictionary named
'cif_core.dic' version 2.4.1 from
2010-06-29.

'_exptl_absorpt_correction_type' value 'Multi-scan'
changed to 'multi-scan' according to
/home/saulius/struct/CIF-dictionaries/cif_core.dic dictionary named
'cif_core.dic' version 2.4.1 from 2010-06-29.

Automatic conversion script
Id: cif_fix_values 1715 2011-07-08 13:25:40Z adriana 
;
_cod_database_code 2205809
_cod_database_fobs_code 2205809

loop_
_symmetry_equiv_pos_as_xyz
'x, y, z'
'-x+1/2, -y, z+1/2'
'-x, y+1/2, -z+1/2'
'x+1/2, -y+1/2, -z'

loop_
_atom_site_label
_atom_site_fract_x
_atom_site_fract_y
_atom_site_fract_z
_atom_site_U_iso_or_equiv
_atom_site_adp_type
_atom_site_calc_flag
_atom_site_refinement_flags
_atom_site_occupancy
_atom_site_type_symbol
Cu1 0.92487(7) 0.37035(3) 0.65767(3) 0.02974(13) Uani d . 1 Cu
N1 0.9691(5) 0.3592(2) 0.54454(17) 0.0306(9) Uani d . 1 N
N2 0.9647(5) 0.24231(19) 0.6495(2) 0.0313(8) Uani d . 1 N
O1 0.8420(4) 0.49070(16) 0.65260(18) 0.0346(7) Uani d . 1 O
O2 0.5548(5) 0.45832(19) 0.60405(18) 0.0468(8) Uani d . 1 O
O3 0.4064(4) 0.61112(18) 0.64953(17) 0.0446(8) Uani d . 1 O
O4 0.8511(4) 0.3641(2) 0.76580(16) 0.0388(7) Uani d . 1 O
O5 0.5648(5) 0.3177(2) 0.72836(17) 0.0515(8) Uani d . 1 O
O6 0.4240(5) 0.3305(2) 0.86762(16) 0.0465(8) Uani d . 1 O
O1W 1.2237(4) 0.4076(2) 0.6905(2) 0.0578(10) Uani d D 1 O
C1 0.6703(7) 0.5065(3) 0.6358(2) 0.0308(10) Uani d . 1 C
C2 0.6058(6) 0.5969(2) 0.6588(3) 0.0384(11) Uani d . 1 C
C3 0.3345(6) 0.6243(3) 0.5773(2) 0.0342(10) Uani d . 1 C
C4 0.1401(6) 0.6374(3) 0.5742(2) 0.0381(11) Uani d . 1 C
C5 0.4383(7) 0.6284(3) 0.5104(2) 0.0415(10) Uani d . 1 C
C6 0.6792(7) 0.3413(3) 0.7773(2) 0.0318(11) Uani d . 1 C
C7 0.6241(5) 0.3429(3) 0.8604(2) 0.0330(11) Uani d . 1 C
C8 0.3463(7) 0.3439(3) 0.9385(3) 0.0363(11) Uani d . 1 C
C9 0.4497(7) 0.3475(3) 1.0062(2) 0.0387(11) Uani d . 1 C
C10 0.1513(6) 0.3549(3) 0.9418(3) 0.0395(12) Uani d . 1 C
C11 0.9772(7) 0.4236(3) 0.4950(3) 0.0436(14) Uani d . 1 C
C12 0.9957(7) 0.4111(3) 0.4177(3) 0.0480(14) Uani d . 1 C
C13 1.0024(6) 0.3283(3) 0.3903(3) 0.0431(12) Uani d . 1 C
C14 0.9962(6) 0.2610(3) 0.4408(3) 0.0366(11) Uani d . 1 C
C15 0.9814(5) 0.2778(3) 0.5179(2) 0.0265(9) Uani d . 1 C
C16 0.9800(6) 0.2118(3) 0.5782(2) 0.0295(10) Uani d . 1 C
C17 0.9964(6) 0.1241(3) 0.5640(3) 0.0384(11) Uani d . 1 C
C18 0.9969(8) 0.0688(3) 0.6251(3) 0.0505(14) Uani d . 1 C
C19 0.9802(8) 0.1001(3) 0.6982(3) 0.0495(15) Uani d . 1 C
C20 0.9660(8) 0.1869(3) 0.7079(3) 0.0460(13) Uani d . 1 C
H1W2 1.292(6) 0.374(3) 0.716(3) 0.087 Uiso d D 1 H
H1W1 1.291(6) 0.433(3) 0.658(3) 0.087 Uiso d D 1 H
H2A 0.6394 0.6065 0.7119 0.046 Uiso calc R 1 H
H2B 0.6753 0.6384 0.6283 0.046 Uiso calc R 1 H
H4 0.0687 0.6361 0.6190 0.046 Uiso calc R 1 H
H5 0.5700 0.6198 0.5116 0.050 Uiso calc R 1 H
H7A 0.6918 0.2979 0.8876 0.040 Uiso calc R 1 H
H7B 0.6598 0.3975 0.8827 0.040 Uiso calc R 1 H
H9A 0.5816 0.3395 1.0052 0.046 Uiso calc R 1 H
H10A 0.0790 0.3510 0.8973 0.047 Uiso calc R 1 H
H11 0.9701 0.4795 0.5134 0.052 Uiso calc R 1 H
H12 1.0034 0.4575 0.3845 0.058 Uiso calc R 1 H
H13 1.0112 0.3181 0.3381 0.052 Uiso calc R 1 H
H14 1.0018 0.2048 0.4233 0.044 Uiso calc R 1 H
H17 1.0067 0.1036 0.5143 0.046 Uiso calc R 1 H
H18 1.0085 0.0101 0.6169 0.061 Uiso calc R 1 H
H19 0.9785 0.0632 0.7400 0.059 Uiso calc R 1 H
H20 0.9570 0.2084 0.7573 0.055 Uiso calc R 1 H

loop_
_atom_site_aniso_label
_atom_site_aniso_U_11
_atom_site_aniso_U_22
_atom_site_aniso_U_33
_atom_site_aniso_U_12
_atom_site_aniso_U_13
_atom_site_aniso_U_23
Cu1 0.0332(3) 0.0308(2) 0.0253(2) 0.0045(3) 0.0014(3) -0.0056(3)
N1 0.038(2) 0.0290(19) 0.0253(18) 0.0043(18) 0.0035(15) -0.0024(16)
N2 0.035(2) 0.0332(17) 0.0251(19) 0.0068(16) -0.0058(18) -0.0028(16)
O1 0.0284(15) 0.0320(15) 0.0435(18) 0.0071(13) -0.0020(16) -0.0065(16)
O2 0.052(2) 0.0399(16) 0.048(2) -0.0040(18) -0.013(2) -0.0076(15)
O3 0.0421(17) 0.0583(19) 0.0333(16) 0.0166(17) -0.0083(17) -0.0044(16)
O4 0.0381(17) 0.0492(18) 0.0293(16) -0.0008(17) 0.0037(13) -0.0099(16)
O5 0.0429(19) 0.076(2) 0.0359(19) 0.000(2) -0.0078(18) -0.0102(17)
O6 0.0322(16) 0.074(2) 0.0330(18) -0.0035(19) 0.0054(17) -0.0114(15)
O1W 0.034(2) 0.068(3) 0.072(3) -0.0033(19) -0.0056(19) 0.0125(19)
C1 0.042(3) 0.030(2) 0.021(2) 0.001(2) -0.0006(19) -0.0030(18)
C2 0.037(3) 0.039(2) 0.039(2) 0.013(2) -0.018(3) -0.009(2)
C3 0.036(2) 0.028(2) 0.038(2) 0.009(2) -0.006(2) -0.006(2)
C4 0.033(2) 0.046(3) 0.035(2) 0.005(3) -0.0039(18) -0.010(2)
C5 0.025(2) 0.053(2) 0.047(3) 0.003(3) -0.003(2) 0.009(3)
C6 0.035(3) 0.033(2) 0.027(3) 0.009(2) 0.001(2) -0.0009(19)
C7 0.025(2) 0.037(2) 0.036(3) -0.0009(18) -0.0008(18) -0.0029(19)
C8 0.037(3) 0.036(3) 0.036(3) -0.001(2) 0.004(2) -0.005(2)
C9 0.026(2) 0.050(3) 0.040(3) 0.000(2) -0.001(2) 0.003(2)
C10 0.034(2) 0.046(3) 0.039(3) 0.002(2) -0.005(2) -0.005(2)
C11 0.058(4) 0.034(2) 0.039(3) 0.006(2) 0.011(2) 0.000(2)
C12 0.061(4) 0.046(3) 0.038(3) 0.011(3) 0.009(2) 0.014(2)
C13 0.041(3) 0.063(3) 0.025(2) 0.010(2) 0.003(2) 0.000(2)
C14 0.036(3) 0.040(2) 0.034(3) 0.008(2) 0.003(2) -0.010(2)
C15 0.018(2) 0.036(2) 0.025(2) 0.0027(19) -0.0011(17) -0.0051(18)
C16 0.023(2) 0.035(2) 0.030(2) 0.008(2) -0.0013(18) -0.0069(18)
C17 0.044(3) 0.031(2) 0.040(3) 0.001(2) 0.002(2) -0.004(2)
C18 0.059(4) 0.029(2) 0.064(4) 0.006(2) -0.005(3) 0.002(2)
C19 0.065(4) 0.037(3) 0.047(3) 0.014(3) -0.003(3) 0.010(2)
C20 0.059(4) 0.049(3) 0.030(3) 0.010(3) -0.005(2) 0.002(2)

loop_
_atom_type_symbol
_atom_type_description
_atom_type_scat_dispersion_real
_atom_type_scat_dispersion_imag
_atom_type_scat_source
C C 0.0033 0.0016 'International Tables Vol C Tables 4.2.6.8 and 6.1.1.4'
H H 0.0000 0.0000 'International Tables Vol C Tables 4.2.6.8 and 6.1.1.4'
N N 0.0061 0.0033 'International Tables Vol C Tables 4.2.6.8 and 6.1.1.4'
O O 0.0106 0.0060 'International Tables Vol C Tables 4.2.6.8 and 6.1.1.4'
Cu Cu 0.3201 1.2651 'International Tables Vol C Tables 4.2.6.8 and 6.1.1.4'

loop_
_geom_angle_atom_site_label_1
_geom_angle_atom_site_label_2
_geom_angle_atom_site_label_3
_geom_angle_site_symmetry_1
_geom_angle_site_symmetry_3
_geom_angle
_geom_angle_publ_flag
N1 Cu1 N2 . . 79.86(14) yes
N1 Cu1 O1W . . 97.56(14) yes
N2 Cu1 O1W . . 98.42(13) yes
O1 Cu1 N1 . . 94.78(13) yes
O1 Cu1 N2 . . 168.65(13) yes
O1 Cu1 O1W . . 92.17(12) yes
O4 Cu1 N1 . . 169.96(14) yes
O4 Cu1 N2 . . 93.18(14) yes
O4 Cu1 O1 . . 90.76(14) yes
O4 Cu1 O1W . . 90.58(14) yes
Cu1 O1W H1W1 . . 118(4) no
Cu1 O1W H1W2 . . 120(4) no
N1 C11 C12 . . 122.6(4) no
N1 C11 H11 . . 118.7 no
N1 C15 C14 . . 121.3(4) no
N1 C15 C16 . . 114.0(4) no
N2 C16 C15 . . 114.8(3) no
N2 C16 C17 . . 121.4(4) no
N2 C20 C19 . . 123.0(5) no
N2 C20 H20 . . 118.5 no
O1 C1 C2 . . 113.4(4) no
O2 C1 O1 . . 127.5(4) no
O2 C1 C2 . . 119.1(4) no
O3 C2 C1 . . 113.7(3) no
O3 C2 H2A . . 108.8 no
O3 C2 H2B . . 108.8 no
O3 C3 C5 . . 126.6(4) no
O4 C6 C7 . . 113.0(4) no
O5 C6 O4 . . 126.1(4) no
O5 C6 C7 . . 120.9(4) no
O6 C7 C6 . . 109.6(3) no
O6 C7 H7A . . 109.7 no
O6 C7 H7B . . 109.7 no
O6 C8 C9 . . 124.9(4) no
O6 C8 C10 . . 116.7(4) no
C1 O1 Cu1 . . 118.5(3) no
C1 C2 H2A . . 108.8 no
C1 C2 H2B . . 108.8 no
C3 O3 C2 . . 119.1(4) no
C3 C4 H4 . . 119.5 no
C3 C5 C10 . 2_564 120.7(4) no
C3 C5 H5 . . 119.7 no
C4 C3 O3 . . 114.8(4) no
C4 C3 C5 . . 118.6(4) no
C4 C9 C8 2_565 . 120.8(4) no
C4 C9 H9A 2_565 . 119.6 no
C5 C10 H10A 2_565 . 119.7 no
C6 O4 Cu1 . . 114.5(3) no
C6 C7 H7A . . 109.7 no
C6 C7 H7B . . 109.7 no
C8 O6 C7 . . 116.8(3) no
C8 C9 H9A . . 119.6 no
C8 C10 C5 . 2_565 120.6(4) no
C8 C10 H10A . . 119.7 no
C9 C4 C3 2_564 . 120.9(4) no
C9 C4 H4 2_564 . 119.5 no
C10 C5 H5 2_564 . 119.7 no
C10 C8 C9 . . 118.4(4) no
C11 N1 Cu1 . . 125.7(3) no
C11 N1 C15 . . 118.8(4) no
C11 C12 C13 . . 118.7(4) no
C11 C12 H12 . . 120.7 no
C12 C11 H11 . . 118.7 no
C12 C13 H13 . . 120.3 no
C13 C12 H12 . . 120.7 no
C13 C14 C15 . . 119.2(4) no
C13 C14 H14 . . 120.4 no
C14 C13 C12 . . 119.4(4) no
C14 C13 H13 . . 120.3 no
C14 C15 C16 . . 124.7(4) no
C15 N1 Cu1 . . 115.4(3) no
C15 C14 H14 . . 120.4 no
C16 N2 Cu1 . . 115.3(3) no
C16 C17 H17 . . 120.8 no
C17 C16 C15 . . 123.7(4) no
C17 C18 C19 . . 120.1(4) no
C17 C18 H18 . . 120.0 no
C18 C17 C16 . . 118.5(4) no
C18 C17 H17 . . 120.8 no
C18 C19 H19 . . 120.9 no
C19 C18 H18 . . 120.0 no
C19 C20 H20 . . 118.5 no
C20 N2 C16 . . 118.8(4) no
C20 N2 Cu1 . . 125.8(3) no
C20 C19 C18 . . 118.2(5) no
C20 C19 H19 . . 120.9 no
H1W2 O1W H1W1 . . 110(4) no
H2A C2 H2B . . 107.7 no
H7A C7 H7B . . 108.2 no

loop_
_geom_bond_atom_site_label_1
_geom_bond_atom_site_label_2
_geom_bond_site_symmetry_2
_geom_bond_distance
_geom_bond_publ_flag
Cu1 N1 . 2.012(3) yes
Cu1 N2 . 2.021(3) yes
Cu1 O1 . 1.966(3) yes
Cu1 O4 . 1.964(3) yes
Cu1 O5 . 2.920(3) yes
O1 C1 . 1.259(5) yes
O2 C1 . 1.234(5) yes
O4 C6 . 1.268(5) yes
O5 C6 . 1.229(5) yes
Cu1 O1W . 2.241(3) no
N1 C11 . 1.329(5) no
N1 C15 . 1.356(5) no
N2 C16 . 1.340(5) no
N2 C20 . 1.338(5) no
O3 C2 . 1.420(5) no
O3 C3 . 1.375(5) no
O6 C7 . 1.417(5) no
O6 C8 . 1.371(5) no
O1W H1W1 . 0.84(5) no
O1W H1W2 . 0.84(5) no
C1 C2 . 1.534(5) no
C2 H2A . 0.9700 no
C2 H2B . 0.9700 no
C3 C4 . 1.374(5) no
C3 C5 . 1.379(6) no
C4 C9 2_564 1.365(6) no
C4 H4 . 0.9300 no
C5 C10 2_564 1.380(6) no
C5 H5 . 0.9300 no
C6 C7 . 1.504(6) no
C7 H7A . 0.9700 no
C7 H7B . 0.9700 no
C8 C9 . 1.389(6) no
C8 C10 . 1.373(6) no
C9 C4 2_565 1.365(6) no
C9 H9A . 0.9300 no
C10 C5 2_565 1.380(6) no
C10 H10A . 0.9300 no
C11 C12 . 1.373(6) no
C11 H11 . 0.9300 no
C12 C13 . 1.378(6) no
C12 H12 . 0.9300 no
C13 C14 . 1.373(6) no
C13 H13 . 0.9300 no
C14 C15 . 1.377(6) no
C14 H14 . 0.9300 no
C15 C16 . 1.475(6) no
C16 C17 . 1.395(6) no
C17 C18 . 1.374(6) no
C17 H17 . 0.9300 no
C18 C19 . 1.375(7) no
C18 H18 . 0.9300 no
C19 C20 . 1.369(6) no
C19 H19 . 0.9300 no
C20 H20 . 0.9300 no

loop_
_geom_hbond_atom_site_label_D
_geom_hbond_atom_site_label_H
_geom_hbond_atom_site_label_A
_geom_hbond_site_symmetry_A
_geom_hbond_distance_DH
_geom_hbond_distance_HA
_geom_hbond_distance_DA
_geom_hbond_angle_DHA
_geom_hbond_publ_flag
O1W H1W1 O2 1_655 0.84(5) 2.10(3) 2.874(5) 152(4) yes
O1W H1W2 O5 1_655 0.84(5) 2.11(3) 2.843(5) 145(4) yes

loop_
_geom_torsion_atom_site_label_1
_geom_torsion_atom_site_label_2
_geom_torsion_atom_site_label_3
_geom_torsion_atom_site_label_4
_geom_torsion_site_symmetry_4
_geom_torsion
_geom_torsion_publ_flag
Cu1 N1 C11 C12 . -175.7(4) no
Cu1 N1 C15 C14 . 174.8(3) no
Cu1 N1 C15 C16 . -6.1(4) no
Cu1 N2 C16 C15 . 4.9(4) no
Cu1 N2 C16 C17 . -176.1(3) no
Cu1 N2 C20 C19 . 175.2(4) no
Cu1 O1 C1 O2 . -19.1(6) no
Cu1 O1 C1 C2 . 161.0(3) no
Cu1 O4 C6 O5 . 5.5(6) no
Cu1 O4 C6 C7 . -176.2(3) no
N1 Cu1 N2 C16 . -6.3(3) no
N1 Cu1 N2 C20 . 177.6(4) no
N1 Cu1 O1 C1 . 83.0(3) no
N1 Cu1 O4 C6 . -34.1(10) no
N1 C11 C12 C13 . 1.3(8) no
N1 C15 C16 N2 . 0.8(5) no
N2 Cu1 N1 C11 . -176.9(4) no
N2 Cu1 N1 C15 . 6.7(3) no
N2 Cu1 O1 C1 . 21.8(9) no
N2 Cu1 O4 C6 . -79.9(3) no
N2 C16 C17 C18 . -0.1(6) no
O1 Cu1 N1 C11 . 13.2(4) no
O1 Cu1 N1 C15 . -163.2(3) no
O1 Cu1 N2 C16 . 56.3(9) no
O1 Cu1 N2 C20 . -119.8(7) no
O1 Cu1 O4 C6 . 89.5(3) no
O1 C1 C2 O3 . -172.0(4) no
O2 C1 C2 O3 . 8.1(6) no
O3 C3 C4 C9 2_564 179.0(4) no
O3 C3 C5 C10 2_564 -177.6(4) no
O4 Cu1 N1 C11 . 136.5(7) no
O4 Cu1 N1 C15 . -39.9(9) no
O4 Cu1 N2 C16 . 166.4(3) no
O4 Cu1 N2 C20 . -9.7(4) no
O4 Cu1 O1 C1 . -88.6(3) no
O4 C6 C7 O6 . 170.5(3) no
O5 C6 C7 O6 . -11.1(6) no
O6 C8 C9 C4 2_565 179.0(4) no
O6 C8 C10 C5 2_565 -177.8(4) no
O1W Cu1 N1 C11 . -79.6(4) no
O1W Cu1 N1 C15 . 104.0(3) no
O1W Cu1 N2 C16 . -102.5(3) no
O1W Cu1 N2 C20 . 81.4(4) no
O1W Cu1 O1 C1 . -179.2(3) no
O1W Cu1 O4 C6 . -178.3(3) no
C2 O3 C3 C4 . 180.0(4) no
C2 O3 C3 C5 . -2.6(7) no
C3 O3 C2 C1 . -76.0(5) no
C4 C3 C5 C10 2_564 -0.2(8) no
C5 C3 C4 C9 2_564 1.4(8) no
C7 O6 C8 C9 . -16.9(6) no
C7 O6 C8 C10 . 162.9(4) no
C8 O6 C7 C6 . -169.8(3) no
C9 C8 C10 C5 2_565 2.0(7) no
C10 C8 C9 C4 2_565 -0.8(7) no
C11 N1 C15 C14 . -1.9(6) no
C11 N1 C15 C16 . 177.3(4) no
C11 C12 C13 C14 . -1.8(8) no
C12 C13 C14 C15 . 0.6(7) no
C13 C14 C15 N1 . 1.3(6) no
C13 C14 C15 C16 . -177.8(4) no
C14 C15 C16 N2 . 179.9(4) no
C14 C15 C16 C17 . 0.9(6) no
C15 N1 C11 C12 . 0.6(7) no
C15 C16 C17 C18 . 178.8(4) no
C16 N2 C20 C19 . -0.8(7) no
C16 C17 C18 C19 . 0.5(7) no
C17 C18 C19 C20 . -0.9(8) no
C18 C19 C20 N2 . 1.1(9) no
C20 N2 C16 C15 . -178.7(4) no
C20 N2 C16 C17 . 0.3(6) no
